data_4129703
loop_
_publ_author_name
'Nishikawa, Daiki'
'Hirano, Koji'
'Miura, Masahiro'

_publ_section_title
;
 Asymmetric Synthesis of \a-Aminoboronic Acid Derivatives by
 Copper-Catalyzed Enantioselective Hydroamination.
;
_journal_issue 50
_journal_name_full 'Journal of the American Chemical Society'
_journal_page_first 15620
_journal_page_last 15623
_journal_paper_doi 10.1021/jacs.5b09773
_journal_volume 137
_journal_year 2015
_chemical_absolute_configuration ad
_chemical_formula_moiety 'C26 H26 B N3 O S'
_chemical_formula_sum 'C26 H26 B N3 O S'
_chemical_formula_weight 439.38
_space_group_IT_number 19
_space_group_name_Hall 'P 2ac 2ab'
_space_group_name_H-M_alt 'P 21 21 21'
_symmetry_cell_setting orthorhombic
_symmetry_Int_Tables_number 19
_symmetry_space_group_name_Hall 'P 2ac 2ab'
_symmetry_space_group_name_H-M 'P 21 21 21'
_atom_sites_solution_hydrogens geom
_atom_sites_solution_primary direct
_atom_sites_solution_secondary difmap
_cell_angle_alpha 90.0000
_cell_angle_beta 90.0000
_cell_angle_gamma 90.0000
_cell_formula_units_Z 4
_cell_length_a 8.0634(7)
_cell_length_b 12.7239(12)
_cell_length_c 22.679(2)
_cell_measurement_reflns_used 4978
_cell_measurement_temperature 173
_cell_measurement_theta_max 27.50
_cell_measurement_theta_min 3.10
_cell_volume 2326.8(4)
_computing_cell_refinement 'CrystalClear-SM Expert 2.0 r15'
_computing_data_collection 'CrystalClear-SM Expert 2.0 r15 (Rigaku, 2011)'
_computing_data_reduction 'CrystalClear-SM Expert 2.0 r15'
_computing_molecular_graphics 'CrystalStructure 4.0'
_computing_publication_material 'CrystalStructure 4.0 (Rigaku, 2010)'
_computing_structure_refinement 'SHELXL97 (Sheldrick, 2008)'
_computing_structure_solution 'SHELXS97 (Sheldrick, 2008)'
_diffrn_ambient_temperature 173
_diffrn_detector_area_resol_mean 6.827
_diffrn_measured_fraction_theta_full 0.998
_diffrn_measured_fraction_theta_max 0.998
_diffrn_measurement_device_type 'Rigaku XtaLAB mini'
_diffrn_measurement_method \w
_diffrn_radiation_type 'Mo K\a'
_diffrn_radiation_wavelength 0.71075
_diffrn_reflns_av_R_equivalents 0.0863
_diffrn_reflns_limit_h_max 10
_diffrn_reflns_limit_h_min -10
_diffrn_reflns_limit_k_max 16
_diffrn_reflns_limit_k_min -16
_diffrn_reflns_limit_l_max 29
_diffrn_reflns_limit_l_min -29
_diffrn_reflns_number 24998
_diffrn_reflns_theta_full 27.48
_diffrn_reflns_theta_max 27.48
_diffrn_standards_number 0
_exptl_absorpt_coefficient_mu 0.162
_exptl_absorpt_correction_T_max 0.992
_exptl_absorpt_correction_T_min 0.975
_exptl_absorpt_correction_type numerical
_exptl_absorpt_process_details 'NUMABS (Rigaku, 1999)'
_exptl_crystal_colour colorless
_exptl_crystal_density_diffrn 1.254
_exptl_crystal_density_method 'not measured'
_exptl_crystal_description prism
_exptl_crystal_F_000 928.00
_exptl_crystal_size_max 0.330
_exptl_crystal_size_mid 0.050
_exptl_crystal_size_min 0.050
_refine_diff_density_max 0.160
_refine_diff_density_min -0.200
_refine_ls_abs_structure_details 'Flack, H. D. (1983), Acta Cryst. A39, 876-881.  2309 Friedel Pairs'
_refine_ls_abs_structure_Flack -0.04(9)
_refine_ls_extinction_method none
_refine_ls_goodness_of_fit_ref 1.085
_refine_ls_hydrogen_treatment constr
_refine_ls_number_parameters 289
_refine_ls_number_reflns 5345
_refine_ls_number_restraints 0
_refine_ls_R_factor_gt 0.0561
_refine_ls_shift/su_max 0.001
_refine_ls_structure_factor_coef Fsqd
_refine_ls_weighting_details 'w = 1/[\s^2^(Fo^2^)+(0.0350P)^2^+0.0758P] where P=(Fo^2^+2Fc^2^)/3'
_refine_ls_weighting_scheme calc
_refine_ls_wR_factor_ref 0.1103
_reflns_number_gt 3881
_reflns_number_total 5345
_reflns_threshold_expression F^2^>2.0\s(F^2^)
_cod_data_source_file ja5b09773_si_002.cif
_cod_data_source_block 163-5
_cod_database_code 4129703

loop_
_symmetry_equiv_pos_site_id
_symmetry_equiv_pos_as_xyz
1 +X,+Y,+Z
2 1/2+X,1/2-Y,-Z
3 -X,1/2+Y,1/2-Z
4 1/2-X,-Y,1/2+Z

loop_
_atom_site_label
_atom_site_type_symbol
_atom_site_fract_x
_atom_site_fract_y
_atom_site_fract_z
_atom_site_U_iso_or_equiv
_atom_site_adp_type
_atom_site_occupancy
_atom_site_symmetry_multiplicity
_atom_site_calc_flag
_atom_site_refinement_flags
S1 S 1.31037(8) 0.58954(6) 0.85874(3) 0.04097(19) Uani 1.0 4 d .
O8 O 0.0115(3) 0.78438(16) 0.60292(8) 0.0446(6) Uani 1.0 4 d .
N2 N 0.7808(3) 0.59416(17) 0.63810(9) 0.0344(5) Uani 1.0 4 d .
N3 N 0.8373(3) 0.65264(16) 0.76207(9) 0.0294(5) Uani 1.0 4 d .
N5 N 0.5039(3) 0.54283(18) 0.66544(10) 0.0390(6) Uani 1.0 4 d .
C4 C 1.1156(3) 0.5991(2) 0.82699(12) 0.0323(6) Uani 1.0 4 d .
C6 C 0.3121(4) 0.8178(3) 0.59835(12) 0.0385(7) Uani 1.0 4 d .
C7 C 0.4716(3) 0.79493(19) 0.68887(12) 0.0298(6) Uani 1.0 4 d .
C9 C 1.0487(3) 0.6960(2) 0.83592(11) 0.0312(7) Uani 1.0 4 d .
C10 C 0.8798(3) 0.7247(2) 0.81064(11) 0.0325(6) Uani 1.0 4 d .
C11 C 0.6680(3) 0.6699(2) 0.73734(11) 0.0298(6) Uani 1.0 4 d .
C12 C 0.4623(4) 0.8196(2) 0.62925(12) 0.0383(7) Uani 1.0 4 d .
C13 C 0.6359(3) 0.7864(2) 0.72111(13) 0.0356(7) Uani 1.0 4 d .
C14 C 0.1742(4) 0.7655(2) 0.68790(11) 0.0344(6) Uani 1.0 4 d .
C15 C 0.1688(4) 0.7898(2) 0.62801(11) 0.0333(6) Uani 1.0 4 d .
C16 C 1.0343(4) 0.5136(3) 0.79193(13) 0.0394(7) Uani 1.0 4 d .
C17 C 0.3246(4) 0.7694(2) 0.71734(12) 0.0336(6) Uani 1.0 4 d .
C18 C 0.6204(4) 0.4832(2) 0.57336(13) 0.0398(7) Uani 1.0 4 d .
C19 C 0.8536(3) 0.5429(2) 0.78242(13) 0.0351(7) Uani 1.0 4 d .
C21 C 0.7726(4) 0.5364(3) 0.58577(12) 0.0364(7) Uani 1.0 4 d .
C22 C 1.2998(4) 0.7170(3) 0.88356(11) 0.0394(7) Uani 1.0 4 d .
C23 C 0.4834(4) 0.4875(2) 0.61227(14) 0.0411(8) Uani 1.0 4 d .
C24 C 1.1538(4) 0.7639(3) 0.86904(11) 0.0383(7) Uani 1.0 4 d .
C25 C 0.9055(5) 0.5281(3) 0.54793(13) 0.0490(9) Uani 1.0 4 d .
C26 C 0.3353(4) 0.4371(3) 0.59873(16) 0.0572(9) Uani 1.0 4 d .
C27 C 0.6065(5) 0.4229(3) 0.52013(14) 0.0552(10) Uani 1.0 4 d .
C28 C 0.3229(6) 0.3803(3) 0.5459(2) 0.0752(13) Uani 1.0 4 d .
C29 C -0.0068(5) 0.8190(3) 0.54360(15) 0.0638(10) Uani 1.0 4 d .
C30 C 0.8889(6) 0.4668(3) 0.49574(15) 0.0646(11) Uani 1.0 4 d .
C31 C 0.4528(6) 0.3717(3) 0.50797(17) 0.0729(14) Uani 1.0 4 d .
C32 C 0.7447(6) 0.4165(3) 0.48264(15) 0.0702(12) Uani 1.0 4 d .
B33 B 0.6496(4) 0.6004(3) 0.67947(14) 0.0315(7) Uani 1.0 4 d .
H2 H 0.8729 0.6287 0.6458 0.0413 Uiso 1.0 4 calc R
H5 H 0.4225 0.5418 0.6913 0.0468 Uiso 1.0 4 calc R
H6 H 0.3086 0.8356 0.5577 0.0462 Uiso 1.0 4 calc R
H10A H 0.7945 0.7199 0.8419 0.0390 Uiso 1.0 4 calc R
H10B H 0.8819 0.7979 0.7959 0.0390 Uiso 1.0 4 calc R
H11 H 0.5836 0.6468 0.7669 0.0358 Uiso 1.0 4 calc R
H12 H 0.5609 0.8381 0.6089 0.0459 Uiso 1.0 4 calc R
H13A H 0.6330 0.8297 0.7574 0.0427 Uiso 1.0 4 calc R
H13B H 0.7265 0.8128 0.6956 0.0427 Uiso 1.0 4 calc R
H14 H 0.0758 0.7464 0.7083 0.0413 Uiso 1.0 4 calc R
H16A H 1.0419 0.4461 0.8134 0.0473 Uiso 1.0 4 calc R
H16B H 1.0908 0.5055 0.7534 0.0473 Uiso 1.0 4 calc R
H17 H 0.3272 0.7542 0.7583 0.0403 Uiso 1.0 4 calc R
H19A H 0.8042 0.4952 0.7528 0.0422 Uiso 1.0 4 calc R
H19B H 0.7919 0.5339 0.8198 0.0422 Uiso 1.0 4 calc R
H22 H 1.3859 0.7508 0.9049 0.0473 Uiso 1.0 4 calc R
H24 H 1.1252 0.8338 0.8798 0.0460 Uiso 1.0 4 calc R
H25 H 1.0069 0.5629 0.5565 0.0588 Uiso 1.0 4 calc R
H26 H 0.2435 0.4411 0.6249 0.0686 Uiso 1.0 4 calc R
H28 H 0.2210 0.3470 0.5363 0.0902 Uiso 1.0 4 calc R
H29A H -0.1229 0.8115 0.5315 0.0765 Uiso 1.0 4 calc R
H29B H 0.0638 0.7764 0.5178 0.0765 Uiso 1.0 4 calc R
H29C H 0.0261 0.8930 0.5407 0.0765 Uiso 1.0 4 calc R
H30 H 0.9804 0.4609 0.4696 0.0776 Uiso 1.0 4 calc R
H31 H 0.4412 0.3312 0.4730 0.0874 Uiso 1.0 4 calc R
H32 H 0.7373 0.3763 0.4475 0.0843 Uiso 1.0 4 calc R

loop_
_atom_site_aniso_label
_atom_site_aniso_U_11
_atom_site_aniso_U_22
_atom_site_aniso_U_33
_atom_site_aniso_U_12
_atom_site_aniso_U_13
_atom_site_aniso_U_23
S1 0.0357(4) 0.0461(5) 0.0411(4) -0.0018(4) -0.0066(4) 0.0053(4)
O8 0.0404(11) 0.0567(14) 0.0367(12) -0.0112(11) -0.0106(10) 0.0107(10)
N2 0.0315(11) 0.0353(13) 0.0365(13) -0.0028(10) -0.0003(11) -0.0100(12)
N3 0.0297(12) 0.0265(12) 0.0321(12) -0.0012(10) -0.0016(10) -0.0019(9)
N5 0.0302(12) 0.0374(14) 0.0494(15) -0.0044(11) 0.0001(12) -0.0013(12)
C4 0.0319(13) 0.0314(15) 0.0337(15) -0.0046(13) 0.0011(12) 0.0030(12)
C6 0.0452(16) 0.0419(17) 0.0284(15) -0.0069(15) 0.0026(15) 0.0048(13)
C7 0.0272(13) 0.0245(14) 0.0377(16) 0.0017(12) 0.0049(12) 0.0021(12)
C9 0.0340(15) 0.0346(16) 0.0250(14) -0.0061(13) 0.0021(12) 0.0016(12)
C10 0.0349(15) 0.0330(15) 0.0297(14) -0.0029(13) 0.0046(12) -0.0024(13)
C11 0.0222(13) 0.0312(14) 0.0360(14) -0.0027(12) 0.0036(12) 0.0009(12)
C12 0.0376(15) 0.0373(17) 0.0399(18) -0.0083(13) 0.0083(14) 0.0019(14)
C13 0.0306(14) 0.0312(16) 0.0449(17) -0.0034(12) 0.0011(13) -0.0014(13)
C14 0.0318(14) 0.0355(15) 0.0360(15) 0.0003(13) 0.0056(14) 0.0037(13)
C15 0.0353(14) 0.0297(15) 0.0348(15) -0.0054(13) -0.0035(13) 0.0023(12)
C16 0.0381(16) 0.0326(16) 0.0475(18) -0.0003(13) -0.0049(14) -0.0021(14)
C17 0.0335(14) 0.0362(15) 0.0310(14) 0.0053(14) 0.0037(13) 0.0034(12)
C18 0.0576(19) 0.0246(15) 0.0370(17) 0.0059(14) -0.0164(15) -0.0008(13)
C19 0.0340(16) 0.0265(15) 0.0449(17) -0.0041(12) -0.0006(14) 0.0028(13)
C21 0.0496(18) 0.0289(15) 0.0308(15) 0.0065(13) -0.0034(14) 0.0023(13)
C22 0.0398(16) 0.0489(18) 0.0295(15) -0.0112(15) -0.0034(14) 0.0012(14)
C23 0.0480(17) 0.0258(15) 0.0495(19) 0.0013(14) -0.0204(16) 0.0004(14)
C24 0.0427(16) 0.0433(17) 0.0289(15) -0.0072(14) -0.0004(13) -0.0039(13)
C25 0.071(3) 0.0376(18) 0.0389(18) 0.0126(16) 0.0080(17) 0.0007(14)
C26 0.056(2) 0.0373(18) 0.078(3) -0.0065(17) -0.031(2) -0.0010(17)
C27 0.092(3) 0.0361(19) 0.0377(18) 0.0116(19) -0.0263(19) -0.0052(15)
C28 0.087(3) 0.041(3) 0.098(4) -0.001(3) -0.065(3) -0.001(2)
C29 0.062(3) 0.077(3) 0.052(2) -0.014(2) -0.0212(19) 0.0175(19)
C30 0.108(4) 0.047(3) 0.039(2) 0.028(3) 0.019(2) 0.0037(17)
C31 0.117(4) 0.040(2) 0.061(3) 0.005(3) -0.053(3) -0.0077(19)
C32 0.131(4) 0.041(3) 0.039(2) 0.018(3) -0.018(3) -0.0078(18)
B33 0.0304(16) 0.0272(16) 0.0368(17) 0.0016(14) -0.0012(14) 0.0033(14)

loop_
_atom_type_symbol
_atom_type_description
_atom_type_scat_dispersion_real
_atom_type_scat_dispersion_imag
_atom_type_scat_source
C C 0.0033 0.0016
;
International Tables for Crystallography
(1992, Vol. C, Tables 4.2.6.8 and 6.1.1.4)
;
H H 0.0000 0.0000
;
International Tables for Crystallography
(1992, Vol. C, Table 6.1.1.4)
;
B B 0.0013 0.0007
;
International Tables for Crystallography
(1992, Vol. C, Tables 4.2.6.8 and 6.1.1.4)
;
N N 0.0061 0.0033
;
International Tables for Crystallography
(1992, Vol. C, Tables 4.2.6.8 and 6.1.1.4)
;
O O 0.0106 0.0060
;
International Tables for Crystallography
(1992, Vol. C, Tables 4.2.6.8 and 6.1.1.4)
;
S S 0.1246 0.1234
;
International Tables for Crystallography
(1992, Vol. C, Tables 4.2.6.8 and 6.1.1.4)
;

loop_
_geom_angle_atom_site_label_1
_geom_angle_atom_site_label_2
_geom_angle_atom_site_label_3
_geom_angle
_geom_angle_publ_flag
C4 S1 C22 91.40(14) yes
C15 O8 C29 117.7(3) yes
C21 N2 B33 123.8(3) yes
C10 N3 C11 113.7(2) yes
C10 N3 C19 109.5(2) yes
C11 N3 C19 109.76(19) yes
C23 N5 B33 123.2(3) yes
S1 C4 C9 111.2(2) yes
S1 C4 C16 124.5(2) yes
C9 C4 C16 124.3(3) yes
C12 C6 C15 118.9(3) yes
C12 C7 C13 122.1(3) yes
C12 C7 C17 117.3(3) yes
C13 C7 C17 120.3(3) yes
C4 C9 C10 121.0(3) yes
C4 C9 C24 113.1(3) yes
C10 C9 C24 125.9(3) yes
N3 C10 C9 109.9(2) yes
N3 C11 C13 112.5(2) yes
N3 C11 B33 108.3(2) yes
C13 C11 B33 108.7(3) yes
C6 C12 C7 122.0(3) yes
C7 C13 C11 109.2(2) yes
C15 C14 C17 119.3(3) yes
O8 C15 C6 125.1(3) yes
O8 C15 C14 114.6(3) yes
C6 C15 C14 120.3(3) yes
C4 C16 C19 108.4(3) yes
C7 C17 C14 122.1(3) yes
C21 C18 C23 122.0(3) yes
C21 C18 C27 119.1(3) yes
C23 C18 C27 119.0(3) yes
N3 C19 C16 111.2(2) yes
N2 C21 C18 117.2(3) yes
N2 C21 C25 122.2(3) yes
C18 C21 C25 120.6(3) yes
S1 C22 C24 112.2(3) yes
N5 C23 C18 117.5(3) yes
N5 C23 C26 121.4(3) yes
C18 C23 C26 121.0(3) yes
C9 C24 C22 112.1(3) yes
C21 C25 C30 119.1(4) yes
C23 C26 C28 119.2(4) yes
C18 C27 C31 118.3(4) yes
C18 C27 C32 118.6(4) yes
C31 C27 C32 123.1(4) yes
C26 C28 C31 121.8(4) yes
C25 C30 C32 121.3(4) yes
C27 C31 C28 120.7(4) yes
C27 C32 C30 121.3(4) yes
N2 B33 N5 116.1(3) yes
N2 B33 C11 120.5(3) yes
N5 B33 C11 123.3(3) yes
C21 N2 H2 118.080 no
B33 N2 H2 118.098 no
C23 N5 H5 118.401 no
B33 N5 H5 118.382 no
C12 C6 H6 120.548 no
C15 C6 H6 120.553 no
N3 C10 H10A 109.677 no
N3 C10 H10B 109.669 no
C9 C10 H10A 109.685 no
C9 C10 H10B 109.681 no
H10A C10 H10B 108.179 no
N3 C11 H11 109.083 no
C13 C11 H11 109.078 no
B33 C11 H11 109.082 no
C6 C12 H12 118.980 no
C7 C12 H12 118.983 no
C7 C13 H13A 109.845 no
C7 C13 H13B 109.830 no
C11 C13 H13A 109.836 no
C11 C13 H13B 109.846 no
H13A C13 H13B 108.275 no
C15 C14 H14 120.366 no
C17 C14 H14 120.349 no
C4 C16 H16A 110.000 no
C4 C16 H16B 110.008 no
C19 C16 H16A 110.005 no
C19 C16 H16B 110.011 no
H16A C16 H16B 108.372 no
C7 C17 H17 118.935 no
C14 C17 H17 118.939 no
N3 C19 H19A 109.393 no
N3 C19 H19B 109.396 no
C16 C19 H19A 109.391 no
C16 C19 H19B 109.403 no
H19A C19 H19B 108.004 no
S1 C22 H22 123.884 no
C24 C22 H22 123.898 no
C9 C24 H24 123.952 no
C22 C24 H24 123.954 no
C21 C25 H25 120.426 no
C30 C25 H25 120.436 no
C23 C26 H26 120.430 no
C28 C26 H26 120.414 no
C26 C28 H28 119.097 no
C31 C28 H28 119.094 no
O8 C29 H29A 109.462 no
O8 C29 H29B 109.469 no
O8 C29 H29C 109.467 no
H29A C29 H29B 109.481 no
H29A C29 H29C 109.472 no
H29B C29 H29C 109.476 no
C25 C30 H30 119.342 no
C32 C30 H30 119.347 no
C27 C31 H31 119.653 no
C28 C31 H31 119.668 no
C27 C32 H32 119.362 no
C30 C32 H32 119.373 no

loop_
_geom_bond_atom_site_label_1
_geom_bond_atom_site_label_2
_geom_bond_distance
_geom_bond_publ_flag
S1 C4 1.732(3) yes
S1 C22 1.719(3) yes
O8 C15 1.392(4) yes
O8 C29 1.423(4) yes
N2 C21 1.398(4) yes
N2 B33 1.416(4) yes
N3 C10 1.473(4) yes
N3 C11 1.492(4) yes
N3 C19 1.477(4) yes
N5 C23 1.406(4) yes
N5 B33 1.420(4) yes
C4 C9 1.361(4) yes
C4 C16 1.499(4) yes
C6 C12 1.399(4) yes
C6 C15 1.384(4) yes
C7 C12 1.390(4) yes
C7 C13 1.517(4) yes
C7 C17 1.388(4) yes
C9 C10 1.522(4) yes
C9 C24 1.424(4) yes
C11 C13 1.549(4) yes
C11 B33 1.590(4) yes
C14 C15 1.394(4) yes
C14 C17 1.385(4) yes
C16 C19 1.519(4) yes
C18 C21 1.430(4) yes
C18 C23 1.415(5) yes
C18 C27 1.435(5) yes
C21 C25 1.377(5) yes
C22 C24 1.361(4) yes
C23 C26 1.390(5) yes
C25 C30 1.424(5) yes
C26 C28 1.403(6) yes
C27 C31 1.427(6) yes
C27 C32 1.404(6) yes
C28 C31 1.360(7) yes
C30 C32 1.360(7) yes
N2 H2 0.880 no
N5 H5 0.880 no
C6 H6 0.950 no
C10 H10A 0.990 no
C10 H10B 0.990 no
C11 H11 1.000 no
C12 H12 0.950 no
C13 H13A 0.990 no
C13 H13B 0.990 no
C14 H14 0.950 no
C16 H16A 0.990 no
C16 H16B 0.990 no
C17 H17 0.950 no
C19 H19A 0.990 no
C19 H19B 0.990 no
C22 H22 0.950 no
C24 H24 0.950 no
C25 H25 0.950 no
C26 H26 0.950 no
C28 H28 0.950 no
C29 H29A 0.980 no
C29 H29B 0.980 no
C29 H29C 0.980 no
C30 H30 0.950 no
C31 H31 0.950 no
C32 H32 0.950 no

loop_
_geom_contact_atom_site_label_1
_geom_contact_atom_site_label_2
_geom_contact_distance
_geom_contact_publ_flag
_geom_contact_site_symmetry_2
N2 N3 2.944(3) no .
N2 C13 3.301(4) no .
N2 C19 3.389(4) no .
N2 C23 2.817(4) no .
N3 C4 2.768(4) no .
N5 C7 3.262(4) no .
N5 C13 3.512(4) no .
N5 C17 3.434(4) no .
N5 C21 2.822(4) no .
C6 C17 2.770(4) no .
C6 C29 2.856(5) no .
C7 C15 2.806(4) no .
C7 B33 2.869(4) no .
C9 C19 2.783(4) no .
C10 C13 2.934(4) no .
C10 C16 2.991(4) no .
C11 C12 3.519(4) no .
C11 C17 3.079(4) no .
C12 C14 2.764(4) no .
C12 B33 3.370(4) no .
C17 B33 3.497(4) no .
C18 C28 2.803(6) no .
C18 C30 2.798(5) no .
C18 B33 2.841(5) no .
C19 B33 2.948(5) no .
C21 C32 2.801(5) no .
C23 C31 2.797(5) no .
C25 C27 2.829(5) no .
C26 C27 2.827(5) no .
O8 N2 3.155(3) no 1_455
O8 C25 3.594(4) no 1_455
N2 O8 3.155(3) no 1_655
N3 C14 3.503(4) no 1_655
C6 C30 3.528(5) no 2_466
C14 N3 3.503(4) no 1_455
C18 C22 3.583(4) no 3_746
C18 C24 3.578(4) no 3_746
C22 C18 3.583(4) no 3_756
C22 C27 3.494(5) no 3_756
C24 C18 3.578(4) no 3_756
C25 O8 3.594(4) no 1_655
C27 C22 3.494(5) no 3_746
C30 C6 3.528(5) no 2_566
S1 H16A 3.0127 no .
S1 H16B 3.1591 no .
S1 H24 3.4810 no .
O8 H6 2.6865 no .
O8 H14 2.4932 no .
N2 H5 3.2008 no .
N2 H11 3.3933 no .
N2 H13B 3.1037 no .
N2 H19A 2.8955 no .
N2 H25 2.6276 no .
N3 H2 2.6701 no .
N3 H13A 2.7936 no .
N3 H13B 2.6870 no .
N3 H16A 3.3147 no .
N3 H16B 2.7792 no .
N5 H2 3.2003 no .
N5 H11 2.7319 no .
N5 H19A 3.1859 no .
N5 H26 2.6325 no .
C4 H10A 3.0294 no .
C4 H10B 3.2313 no .
C4 H19A 3.2999 no .
C4 H19B 2.7436 no .
C4 H22 3.4058 no .
C4 H24 3.2179 no .
C6 H14 3.2674 no .
C6 H29B 2.7615 no .
C6 H29C 2.8187 no .
C7 H5 3.2460 no .
C7 H6 3.2934 no .
C7 H11 2.7390 no .
C7 H14 3.2802 no .
C9 H16A 3.2220 no .
C9 H16B 3.0813 no .
C9 H19B 2.9456 no .
C9 H22 3.2139 no .
C10 H11 2.7685 no .
C10 H13A 2.6848 no .
C10 H13B 3.0962 no .
C10 H16B 3.5154 no .
C10 H19A 3.2592 no .
C10 H19B 2.5368 no .
C10 H24 2.8816 no .
C11 H2 2.7044 no .
C11 H5 2.7692 no .
C11 H10A 2.6591 no .
C11 H10B 2.7181 no .
C11 H17 2.9881 no .
C11 H19A 2.5043 no .
C11 H19B 2.7368 no .
C12 H13A 3.2175 no .
C12 H13B 2.6106 no .
C12 H17 3.2324 no .
C13 H2 3.2551 no .
C13 H10A 3.1400 no .
C13 H10B 2.6137 no .
C13 H12 2.6982 no .
C13 H17 2.6603 no .
C14 H5 3.4814 no .
C14 H6 3.2697 no .
C15 H12 3.2504 no .
C15 H17 3.2517 no .
C15 H29A 3.2244 no .
C15 H29B 2.6447 no .
C15 H29C 2.6403 no .
C16 H10A 3.4519 no .
C17 H5 3.0602 no .
C17 H11 2.8394 no .
C17 H12 3.2325 no .
C17 H13A 2.7560 no .
C17 H13B 3.3244 no .
C18 H2 3.2047 no .
C18 H5 3.2022 no .
C18 H25 3.2995 no .
C18 H26 3.2998 no .
C18 H31 3.3172 no .
C18 H32 3.3005 no .
C19 H2 3.2890 no .
C19 H10A 2.6686 no .
C19 H10B 3.2668 no .
C19 H11 2.5710 no .
C21 H30 3.2671 no .
C23 H28 3.2615 no .
C24 H10A 3.0138 no .
C24 H10B 2.7828 no .
C25 H2 2.5753 no .
C25 H32 3.2808 no .
C26 H5 2.5837 no .
C26 H31 3.2666 no .
C27 H28 3.2758 no .
C27 H30 3.2615 no .
C29 H6 2.5721 no .
C31 H26 3.2651 no .
C31 H32 2.6740 no .
C32 H25 3.2782 no .
C32 H31 2.6861 no .
B33 H12 3.4968 no .
B33 H13A 3.4139 no .
B33 H13B 2.7972 no .
B33 H19A 2.4716 no .
B33 H19B 3.4875 no .
H2 H13B 2.8561 no .
H2 H16B 3.3926 no .
H2 H19A 3.0131 no .
H2 H25 2.4428 no .
H5 H11 2.5334 no .
H5 H17 3.1952 no .
H5 H19A 3.4298 no .
H5 H26 2.4477 no .
H6 H12 2.3424 no .
H6 H29A 3.5429 no .
H6 H29B 2.2987 no .
H6 H29C 2.4231 no .
H10A H11 2.5784 no .
H10A H13A 2.7070 no .
H10A H13B 3.5643 no .
H10A H19A 3.5034 no .
H10A H19B 2.4190 no .
H10A H24 3.1541 no .
H10B H11 3.1479 no .
H10B H13A 2.2265 no .
H10B H13B 2.6027 no .
H10B H19B 3.4787 no .
H10B H24 2.7707 no .
H11 H13A 2.3709 no .
H11 H13B 2.8985 no .
H11 H17 2.4859 no .
H11 H19A 2.6437 no .
H11 H19B 2.5141 no .
H12 H13A 3.4195 no .
H12 H13B 2.4004 no .
H13A H17 2.6462 no .
H13B H17 3.5981 no .
H14 H17 2.3251 no .
H16A H19A 2.4410 no .
H16A H19B 2.3098 no .
H16B H19A 2.3155 no .
H16B H19B 2.8651 no .
H22 H24 2.4211 no .
H25 H30 2.3706 no .
H26 H28 2.3456 no .
H28 H31 2.2920 no .
H30 H32 2.2916 no .
H31 H32 2.5235 no .
S1 H11 3.1179 no 1_655
S1 H12 3.4425 no 3_746
S1 H17 3.0971 no 1_655
S1 H30 3.0944 no 4_765
S1 H31 3.4419 no 4_665
O8 H2 2.4736 no 1_455
O8 H13B 3.1354 no 1_455
O8 H16A 2.8310 no 3_656
O8 H25 3.0084 no 1_455
N2 H14 3.4567 no 1_655
N2 H24 3.4220 no 3_746
N3 H14 2.5706 no 1_655
N5 H13A 3.4111 no 3_646
C4 H14 3.2952 no 1_655
C4 H17 3.0379 no 1_655
C4 H31 3.4586 no 4_665
C6 H19B 3.4216 no 3_656
C6 H29A 3.4139 no 2_566
C6 H29B 3.5345 no 2_566
C6 H30 3.4836 no 2_466
C9 H14 2.9721 no 1_655
C9 H17 2.9474 no 1_655
C9 H31 3.1297 no 4_665
C9 H32 3.5445 no 4_665
C10 H14 2.8214 no 1_655
C10 H26 3.2719 no 3_656
C10 H32 3.4883 no 4_665
C11 H14 3.4918 no 1_655
C12 H30 3.5837 no 2_466
C13 H14 3.5951 no 1_655
C13 H16A 3.3897 no 3_756
C13 H16B 3.5993 no 3_756
C14 H2 3.1378 no 1_455
C14 H10B 3.4236 no 1_455
C14 H16A 2.8834 no 3_656
C14 H19A 3.2220 no 3_656
C14 H19B 3.4310 no 3_656
C15 H2 3.1714 no 1_455
C15 H16A 2.9328 no 3_656
C15 H19B 3.3392 no 3_656
C15 H25 3.5591 no 1_455
C16 H10B 3.4577 no 3_746
C16 H13B 3.2135 no 3_746
C16 H14 3.5334 no 1_655
C16 H14 3.5133 no 3_646
C17 H19A 3.1284 no 3_656
C17 H19B 3.5942 no 3_656
C18 H22 2.9984 no 3_746
C18 H24 2.9915 no 3_746
C18 H29C 3.1225 no 2_566
C19 H14 3.5696 no 1_655
C21 H24 2.8162 no 3_746
C22 H17 2.8875 no 1_655
C22 H28 3.5630 no 4_665
C22 H30 3.4745 no 4_765
C22 H31 2.8752 no 4_665
C23 H22 3.2147 no 3_746
C24 H17 2.8765 no 1_655
C24 H31 2.7593 no 4_665
C25 H6 3.0584 no 2_566
C25 H24 2.9772 no 3_746
C25 H26 3.4215 no 1_655
C25 H28 3.4430 no 1_655
C25 H29B 3.4750 no 1_655
C26 H10A 3.2469 no 3_646
C26 H10B 3.4521 no 3_646
C26 H13A 3.5473 no 3_646
C26 H22 3.2685 no 3_746
C26 H25 3.2386 no 1_455
C27 H22 2.7729 no 3_746
C27 H24 3.3345 no 3_746
C27 H29C 2.7948 no 2_566
C28 H10A 3.3964 no 3_646
C28 H22 3.0779 no 3_746
C28 H25 3.4565 no 1_455
C28 H30 3.4175 no 1_455
C28 H32 3.3407 no 2_456
C29 H2 3.4894 no 1_455
C29 H6 3.3708 no 2_466
C29 H25 3.2738 no 1_455
C30 H6 2.8648 no 2_566
C30 H24 3.2939 no 3_746
C30 H28 3.2161 no 1_655
C30 H29C 3.5248 no 2_566
C31 H22 2.8216 no 3_746
C31 H29C 3.2447 no 2_566
C32 H6 3.3240 no 2_566
C32 H22 3.4724 no 3_746
C32 H24 3.4564 no 3_746
C32 H28 3.3858 no 2_556
C32 H29C 3.0436 no 2_566
H2 O8 2.4736 no 1_655
H2 C14 3.1378 no 1_655
H2 C15 3.1714 no 1_655
H2 C29 3.4894 no 1_655
H2 H14 2.6332 no 1_655
H2 H29A 3.4824 no 1_655
H5 H13A 2.9724 no 3_646
H5 H16B 3.0585 no 1_455
H6 C25 3.0584 no 2_466
H6 C29 3.3708 no 2_566
H6 C30 2.8648 no 2_466
H6 C32 3.3240 no 2_466
H6 H25 3.3068 no 2_466
H6 H29A 2.8107 no 2_566
H6 H29B 3.0323 no 2_566
H6 H30 3.0002 no 2_466
H10A C26 3.2469 no 3_656
H10A C28 3.3964 no 3_656
H10A H26 2.9286 no 3_656
H10A H28 3.2020 no 3_656
H10A H32 2.7002 no 4_665
H10B C14 3.4236 no 1_655
H10B C16 3.4577 no 3_756
H10B C26 3.4521 no 3_656
H10B H14 2.6108 no 1_655
H10B H16A 3.1747 no 3_756
H10B H16B 2.8768 no 3_756
H10B H26 2.7510 no 3_656
H11 S1 3.1179 no 1_455
H12 S1 3.4425 no 3_756
H12 H29A 3.1132 no 1_655
H12 H29B 3.2208 no 2_566
H12 H30 3.1811 no 2_466
H13A N5 3.4111 no 3_656
H13A C26 3.5473 no 3_656
H13A H5 2.9724 no 3_656
H13A H16A 3.4123 no 3_756
H13A H16B 3.1654 no 3_756
H13A H26 3.1821 no 3_656
H13B O8 3.1354 no 1_655
H13B C16 3.2135 no 3_756
H13B H14 2.9542 no 1_655
H13B H16A 2.5307 no 3_756
H13B H16B 3.0840 no 3_756
H14 N2 3.4567 no 1_455
H14 N3 2.5706 no 1_455
H14 C4 3.2952 no 1_455
H14 C9 2.9721 no 1_455
H14 C10 2.8214 no 1_455
H14 C11 3.4918 no 1_455
H14 C13 3.5951 no 1_455
H14 C16 3.5334 no 1_455
H14 C16 3.5133 no 3_656
H14 C19 3.5696 no 1_455
H14 H2 2.6332 no 1_455
H14 H10B 2.6108 no 1_455
H14 H13B 2.9542 no 1_455
H14 H16A 2.7560 no 3_656
H14 H16B 3.2347 no 1_455
H14 H19A 3.4252 no 3_656
H16A O8 2.8310 no 3_646
H16A C13 3.3897 no 3_746
H16A C14 2.8834 no 3_646
H16A C15 2.9328 no 3_646
H16A H10B 3.1747 no 3_746
H16A H13A 3.4123 no 3_746
H16A H13B 2.5307 no 3_746
H16A H14 2.7560 no 3_646
H16A H29C 3.4210 no 3_646
H16B C13 3.5993 no 3_746
H16B H5 3.0585 no 1_655
H16B H10B 2.8768 no 3_746
H16B H13A 3.1654 no 3_746
H16B H13B 3.0841 no 3_746
H16B H14 3.2347 no 1_655
H16B H26 3.2687 no 1_655
H17 S1 3.0971 no 1_455
H17 C4 3.0379 no 1_455
H17 C9 2.9474 no 1_455
H17 C22 2.8875 no 1_455
H17 C24 2.8765 no 1_455
H17 H19A 3.2536 no 3_656
H17 H22 3.3585 no 1_455
H17 H24 3.3557 no 1_455
H19A C14 3.2220 no 3_646
H19A C17 3.1284 no 3_646
H19A H14 3.4252 no 3_646
H19A H17 3.2536 no 3_646
H19B C6 3.4216 no 3_646
H19B C14 3.4310 no 3_646
H19B C15 3.3392 no 3_646
H19B C17 3.5942 no 3_646
H19B H32 3.1207 no 4_665
H22 C18 2.9984 no 3_756
H22 C23 3.2147 no 3_756
H22 C26 3.2685 no 3_756
H22 C27 2.7729 no 3_756
H22 C28 3.0779 no 3_756
H22 C31 2.8216 no 3_756
H22 C32 3.4724 no 3_756
H22 H17 3.3585 no 1_655
H22 H28 3.3420 no 4_665
H22 H30 3.2505 no 4_765
H22 H31 3.2640 no 3_756
H22 H31 3.2293 no 4_665
H22 H32 3.5737 no 4_765
H24 N2 3.4220 no 3_756
H24 C18 2.9915 no 3_756
H24 C21 2.8162 no 3_756
H24 C25 2.9772 no 3_756
H24 C27 3.3345 no 3_756
H24 C30 3.2939 no 3_756
H24 C32 3.4564 no 3_756
H24 H17 3.3557 no 1_655
H24 H25 3.4232 no 3_756
H24 H26 3.2733 no 3_656
H24 H28 3.3830 no 3_656
H24 H31 3.0287 no 4_665
H25 O8 3.0084 no 1_655
H25 C15 3.5591 no 1_655
H25 C26 3.2386 no 1_655
H25 C28 3.4565 no 1_655
H25 C29 3.2738 no 1_655
H25 H6 3.3068 no 2_566
H25 H24 3.4232 no 3_746
H25 H26 2.9069 no 1_655
H25 H28 3.2767 no 1_655
H25 H29A 3.3795 no 1_655
H25 H29B 2.8919 no 1_655
H26 C10 3.2719 no 3_646
H26 C25 3.4215 no 1_455
H26 H10A 2.9286 no 3_646
H26 H10B 2.7510 no 3_646
H26 H13A 3.1821 no 3_646
H26 H16B 3.2687 no 1_455
H26 H24 3.2733 no 3_646
H26 H25 2.9069 no 1_455
H28 C22 3.5630 no 4_664
H28 C25 3.4430 no 1_455
H28 C30 3.2161 no 1_455
H28 C32 3.3858 no 2_456
H28 H10A 3.2020 no 3_646
H28 H22 3.3420 no 4_664
H28 H24 3.3830 no 3_646
H28 H25 3.2767 no 1_455
H28 H30 2.8567 no 1_455
H28 H31 3.2062 no 2_456
H28 H32 2.8677 no 2_456
H29A C6 3.4139 no 2_466
H29A H2 3.4824 no 1_455
H29A H6 2.8107 no 2_466
H29A H12 3.1132 no 1_455
H29A H25 3.3795 no 1_455
H29A H29B 2.9807 no 2_466
H29B C6 3.5345 no 2_466
H29B C25 3.4750 no 1_455
H29B H6 3.0323 no 2_466
H29B H12 3.2208 no 2_466
H29B H25 2.8919 no 1_455
H29B H29A 2.9807 no 2_566
H29C C18 3.1225 no 2_466
H29C C27 2.7948 no 2_466
H29C C30 3.5248 no 2_466
H29C C31 3.2447 no 2_466
H29C C32 3.0436 no 2_466
H29C H16A 3.4210 no 3_656
H29C H31 3.5886 no 2_466
H29C H32 3.4051 no 2_466
H30 S1 3.0944 no 4_764
H30 C6 3.4836 no 2_566
H30 C12 3.5837 no 2_566
H30 C22 3.4745 no 4_764
H30 C28 3.4175 no 1_655
H30 H6 3.0002 no 2_566
H30 H12 3.1811 no 2_566
H30 H22 3.2505 no 4_764
H30 H28 2.8567 no 1_655
H31 S1 3.4419 no 4_664
H31 C4 3.4586 no 4_664
H31 C9 3.1297 no 4_664
H31 C22 2.8752 no 4_664
H31 C24 2.7593 no 4_664
H31 H22 3.2640 no 3_746
H31 H22 3.2293 no 4_664
H31 H24 3.0287 no 4_664
H31 H28 3.2062 no 2_556
H31 H29C 3.5886 no 2_566
H31 H32 3.5955 no 2_456
H32 C9 3.5445 no 4_664
H32 C10 3.4883 no 4_664
H32 C28 3.3407 no 2_556
H32 H10A 2.7002 no 4_664
H32 H19B 3.1207 no 4_664
H32 H22 3.5737 no 4_764
H32 H28 2.8677 no 2_556
H32 H29C 3.4051 no 2_566
H32 H31 3.5955 no 2_556

loop_
_geom_torsion_atom_site_label_1
_geom_torsion_atom_site_label_2
_geom_torsion_atom_site_label_3
_geom_torsion_atom_site_label_4
_geom_torsion
_geom_torsion_publ_flag
C4 S1 C22 C24 0.84(19) no
C22 S1 C4 C9 -0.22(19) no
C22 S1 C4 C16 177.2(2) no
C29 O8 C15 C6 -5.8(4) no
C29 O8 C15 C14 173.4(3) no
C21 N2 B33 N5 0.4(4) no
C21 N2 B33 C11 -178.8(3) no
B33 N2 C21 C18 1.7(4) no
B33 N2 C21 C25 -176.9(3) no
C10 N3 C11 C13 51.0(3) no
C10 N3 C11 B33 171.15(17) no
C11 N3 C10 C9 175.86(17) no
C10 N3 C19 C16 -70.2(3) no
C19 N3 C10 C9 52.7(3) no
C11 N3 C19 C16 164.28(18) no
C19 N3 C11 C13 173.99(18) no
C19 N3 C11 B33 -65.8(3) no
C23 N5 B33 N2 -3.9(4) no
C23 N5 B33 C11 175.3(3) no
B33 N5 C23 C18 4.9(4) no
B33 N5 C23 C26 -176.2(3) no
S1 C4 C9 C10 178.26(16) no
S1 C4 C9 C24 -0.4(3) no
S1 C4 C16 C19 168.64(17) no
C9 C4 C16 C19 -14.2(4) no
C16 C4 C9 C10 0.8(4) no
C16 C4 C9 C24 -177.9(3) no
C12 C6 C15 O8 -179.8(3) no
C12 C6 C15 C14 1.1(4) no
C15 C6 C12 C7 -0.6(4) no
C12 C7 C13 C11 -110.6(3) no
C13 C7 C12 C6 174.0(2) no
C12 C7 C17 C14 1.7(4) no
C17 C7 C12 C6 -0.8(4) no
C13 C7 C17 C14 -173.1(2) no
C17 C7 C13 C11 64.0(3) no
C4 C9 C10 N3 -19.7(4) no
C4 C9 C24 C22 1.1(3) no
C10 C9 C24 C22 -177.5(2) no
C24 C9 C10 N3 158.8(3) no
N3 C11 C13 C7 172.39(18) no
N3 C11 B33 N2 -42.6(3) no
N3 C11 B33 N5 138.3(3) no
C13 C11 B33 N2 80.0(3) no
C13 C11 B33 N5 -99.1(3) no
B33 C11 C13 C7 52.4(3) no
C15 C14 C17 C7 -1.3(4) no
C17 C14 C15 O8 -179.4(3) no
C17 C14 C15 C6 -0.2(4) no
C4 C16 C19 N3 47.6(3) no
C21 C18 C23 N5 -2.6(4) no
C21 C18 C23 C26 178.6(3) no
C23 C18 C21 N2 -0.5(4) no
C23 C18 C21 C25 178.0(3) no
C21 C18 C27 C31 -179.0(3) no
C21 C18 C27 C32 1.3(4) no
C27 C18 C21 N2 -180.0(3) no
C27 C18 C21 C25 -1.4(4) no
C23 C18 C27 C31 1.5(4) no
C23 C18 C27 C32 -178.1(3) no
C27 C18 C23 N5 176.9(3) no
C27 C18 C23 C26 -2.0(4) no
N2 C21 C25 C30 179.2(3) no
C18 C21 C25 C30 0.7(5) no
S1 C22 C24 C9 -1.2(3) no
N5 C23 C26 C28 -178.1(3) no
C18 C23 C26 C28 0.7(5) no
C21 C25 C30 C32 0.0(5) no
C23 C26 C28 C31 1.1(5) no
C18 C27 C31 C28 0.2(5) no
C18 C27 C32 C30 -0.6(5) no
C31 C27 C32 C30 179.8(3) no
C32 C27 C31 C28 179.8(3) no
C26 C28 C31 C27 -1.6(6) no
C25 C30 C32 C27 -0.1(6) no
